data_7048394
loop_
_publ_author_name
'Jia, Ji-Hui'
'Chen, Xu-Lin'
'Liao, Jian-Zhen'
'Liang, Dong'
'Yang, Ming-Xue'
'Yu, Rongmin'
'Lu, Can-Zhong'

_publ_section_title
;
 Highly luminescent copper(i) halide complexes chelated with a
 tetradentate ligand (PNNP): synthesis, structure, photophysical
 properties and theoretical studies.
;
_journal_issue 4
_journal_name_full 'Dalton transactions (Cambridge, England : 2003)'
_journal_page_first 1418
_journal_page_last 1426
_journal_paper_doi 10.1039/c8dt03452d
_journal_volume 48
_journal_year 2019
_chemical_formula_moiety 'C48 H36 Cu2 I2 N4 P2'
_chemical_formula_sum 'C48 H36 Cu2 I2 N4 P2'
_chemical_formula_weight 1111.63
_space_group_crystal_system triclinic
_space_group_IT_number 2
_space_group_name_Hall '-P 1'
_space_group_name_H-M_alt 'P -1'
_symmetry_space_group_name_Hall '-P 1'
_symmetry_space_group_name_H-M 'P -1'
_atom_sites_solution_hydrogens geom
_atom_sites_solution_primary dual
_audit_creation_date 2018-09-19
_audit_creation_method
;
Olex2 1.2
(compiled 2018.05.29 svn.r3508 for OlexSys, GUI svn.r5506)
;
_audit_update_record
;
2018-11-19 deposited with the CCDC.
2018-12-19 downloaded from the CCDC.
;
_cell_angle_alpha 107.746(4)
_cell_angle_beta 92.742(3)
_cell_angle_gamma 114.186(4)
_cell_formula_units_Z 2
_cell_length_a 12.2493(4)
_cell_length_b 13.0962(6)
_cell_length_c 17.0110(7)
_cell_measurement_reflns_used 8540
_cell_measurement_temperature 100.01(12)
_cell_measurement_theta_max 74.5110
_cell_measurement_theta_min 3.9260
_cell_volume 2323.6(2)
_computing_cell_refinement 'CrysAlisPro 1.171.38.43f (Rigaku OD, 2015)'
_computing_data_collection 'CrysAlisPro 1.171.38.43f (Rigaku OD, 2015)'
_computing_data_reduction 'CrysAlisPro 1.171.38.43f (Rigaku OD, 2015)'
_computing_molecular_graphics 'Olex2 (Dolomanov et al., 2009)'
_computing_publication_material 'Olex2 (Dolomanov et al., 2009)'
_computing_structure_refinement 'ShelXL (Sheldrick, 2015)'
_computing_structure_solution 'ShelXT (Sheldrick, 2015)'
_diffrn_ambient_environment N~2~
_diffrn_ambient_temperature 100.01(12)
_diffrn_detector 'CCD plate'
_diffrn_detector_area_resol_mean 10.3503
_diffrn_detector_type Atlas
_diffrn_measured_fraction_theta_full 0.999
_diffrn_measured_fraction_theta_max 0.965
_diffrn_measurement_details
;
List of Runs (angles in degrees, time in seconds):

  # Type    Start    End  Width  t~exp~   \w     \q     \k     \f   Frames
#--------------------------------------------------------------------------
  1  \w    -19.00  22.00   1.00    1.00    --  -40.84  57.00   0.00   41
  2  \w    -68.00  28.00   1.00    1.00    --  -40.84  57.00-150.00   96
  3  \w    -38.00 -12.00   1.00    1.00    --   40.84 -77.00 -30.00   26
  4  \w     46.00  72.00   1.00    1.00    --   40.84 -77.00 -30.00   26
  5  \w     81.00 131.00   1.00    1.00    --  108.54 -61.00 -60.00   50
  6  \w     63.00  98.00   1.00    1.00    --  108.54 -95.00-180.00   35
  7  \w     35.00  94.00   1.00    1.00    --  108.54 -61.00-180.00   59
  8  \w     28.00  55.00   1.00    1.00    --  108.54 -95.00 -90.00   27
  9  \w     30.00  89.00   1.00    1.00    --  108.54 -77.00 -30.00   59
 10  \w     55.00 139.00   1.00    1.00    --  108.54 -61.00  60.00   84
 11  \w     82.00 178.00   1.00    1.00    --  108.54  45.00 150.00   96
 12  \w     79.00 175.00   1.00    1.00    --  108.54  61.00  90.00   96
 13  \w    106.00 131.00   1.00    1.00    --  108.54 125.00 -60.00   25
 14  \w     38.00 124.00   1.00    1.00    --  108.54   0.00 120.00   86
 15  \w     34.00 122.00   1.00    1.00    --  108.54-125.00 -30.00   88
 16  \w     26.00 109.00   1.00    1.00    --  108.54 -95.00  60.00   83
 17  \w    -86.00  -8.00   1.00    1.00    --  -40.84 125.00-120.00   78
 18  \w   -109.00 -18.00   1.00    1.00    --  -40.84 -57.00  60.00   91
;
_diffrn_measurement_device 'four-circle diffractometer'
_diffrn_measurement_device_type 'SuperNova, Dual, Cu at zero, Atlas'
_diffrn_measurement_method '\w scans'
_diffrn_orient_matrix_type 'CrysAlisPro convention (1999,Acta A55,543-557)'
_diffrn_orient_matrix_UB_11 -0.0433820000
_diffrn_orient_matrix_UB_12 -0.0551199000
_diffrn_orient_matrix_UB_13 0.0675436000
_diffrn_orient_matrix_UB_21 -0.0393402000
_diffrn_orient_matrix_UB_22 -0.1260973000
_diffrn_orient_matrix_UB_23 -0.0653826000
_diffrn_orient_matrix_UB_31 0.1279076000
_diffrn_orient_matrix_UB_32 0.0102116000
_diffrn_orient_matrix_UB_33 0.0240118000
_diffrn_radiation_monochromator mirror
_diffrn_radiation_probe x-ray
_diffrn_radiation_type CuK\a
_diffrn_radiation_wavelength 1.54184
_diffrn_reflns_av_R_equivalents 0.0295
_diffrn_reflns_av_unetI/netI 0.0342
_diffrn_reflns_Laue_measured_fraction_full 0.999
_diffrn_reflns_Laue_measured_fraction_max 0.965
_diffrn_reflns_limit_h_max 15
_diffrn_reflns_limit_h_min -12
_diffrn_reflns_limit_k_max 16
_diffrn_reflns_limit_k_min -16
_diffrn_reflns_limit_l_max 21
_diffrn_reflns_limit_l_min -20
_diffrn_reflns_number 16044
_diffrn_reflns_point_group_measured_fraction_full 0.999
_diffrn_reflns_point_group_measured_fraction_max 0.965
_diffrn_reflns_theta_full 67.684
_diffrn_reflns_theta_max 74.505
_diffrn_reflns_theta_min 3.947
_diffrn_source 'micro-focus sealed X-ray tube'
_diffrn_source_type 'SuperNova (Cu) X-ray Source'
_exptl_absorpt_coefficient_mu 12.492
_exptl_absorpt_correction_T_max 1.00000
_exptl_absorpt_correction_T_min 0.16833
_exptl_absorpt_correction_type multi-scan
_exptl_absorpt_process_details
;
CrysAlisPro 1.171.38.43f (Rigaku Oxford Diffraction, 2015)
Empirical absorption correction using spherical harmonics,
 implemented in SCALE3 ABSPACK scaling algorithm.
;
_exptl_crystal_colour yellow
_exptl_crystal_colour_primary yellow
_exptl_crystal_density_diffrn 1.589
_exptl_crystal_description block
_exptl_crystal_F_000 1092
_exptl_crystal_size_max 0.2
_exptl_crystal_size_mid 0.1
_exptl_crystal_size_min 0.1
_refine_diff_density_max 0.797
_refine_diff_density_min -1.374
_refine_diff_density_rms 0.106
_refine_ls_extinction_method none
_refine_ls_goodness_of_fit_ref 1.011
_refine_ls_hydrogen_treatment constr
_refine_ls_matrix_type full
_refine_ls_number_parameters 523
_refine_ls_number_reflns 9178
_refine_ls_number_restraints 0
_refine_ls_restrained_S_all 1.011
_refine_ls_R_factor_all 0.0337
_refine_ls_R_factor_gt 0.0301
_refine_ls_shift/su_max 0.004
_refine_ls_shift/su_mean 0.000
_refine_ls_structure_factor_coef Fsqd
_refine_ls_weighting_details 'w=1/[\s^2^(Fo^2^)+(0.0534P)^2^] where P=(Fo^2^+2Fc^2^)/3'
_refine_ls_weighting_scheme calc
_refine_ls_wR_factor_gt 0.0794
_refine_ls_wR_factor_ref 0.0824
_reflns_Friedel_coverage 0.000
_reflns_number_gt 8363
_reflns_number_total 9178
_reflns_threshold_expression 'I > 2\s(I)'
_cod_data_source_file c8dt03452d2.cif
_cod_data_source_block complex2_sq
_cod_depositor_comments 'Adding full bibliography for 7048393--7048394.cif.'
_cod_original_cell_volume 2323.58(18)
_cod_database_code 7048394
_shelx_shelxl_version_number 2018/3
_chemical_oxdiff_formula 'C H O N P Cu I'
_shelx_space_group_comment
;
The symmetry employed for this shelxl refinement is uniquely defined
by the following loop, which should always be used as a source of
symmetry information in preference to the above space-group names.
They are only intended as comments.
;
_reflns_odcompleteness_completeness 99.99
_reflns_odcompleteness_iscentric 1
_reflns_odcompleteness_theta 67.13
_olex2_refinement_description
;
1. Fixed Uiso
 At 1.2 times of:
  All C(H) groups
2.a Aromatic/amide H refined with riding coordinates:
 C22(H22), C52(H52), C23(H23), C15(H15), C9(H9), C13(H13), C44(H44), C32(H32),
 C30(H30), C38(H38), C50(H50), C39(H39), C34(H34), C43(H43), C56(H56), C58(H58),
  C48(H48), C10(H10), C21(H21), C31(H31), C42(H42), C19(H19), C16(H16),
 C41(H41), C17(H17), C54(H54), C51(H51), C57(H57), C49(H49), C20(H20), C7(H7),
 C55(H55), C26(H26), C14(H14), C8(H8), C25(H25)
;
_platon_squeeze_void_probe_radius 1.20
_olex2_submission_special_instructions 'No special instructions were received'
_oxdiff_exptl_absorpt_empirical_details
;
Empirical correction (ABSPACK) includes:
- Absorption correction using spherical harmonics
- Frame scaling
;
_oxdiff_exptl_absorpt_empirical_full_max 3.486
_oxdiff_exptl_absorpt_empirical_full_min 0.646

loop_
_space_group_symop_operation_xyz
'x, y, z'
'-x, -y, -z'

loop_
_atom_site_label
_atom_site_type_symbol
_atom_site_fract_x
_atom_site_fract_y
_atom_site_fract_z
_atom_site_U_iso_or_equiv
_atom_site_adp_type
_atom_site_occupancy
_atom_site_site_symmetry_order
_atom_site_calc_flag
_atom_site_refinement_flags_posn
I1 I 0.84354(2) 0.38786(2) 0.67245(2) 0.01632(6) Uani 1 1 d .
I2 I 0.70480(2) 0.63578(2) 0.80435(2) 0.02074(6) Uani 1 1 d .
Cu3 Cu 0.64819(4) 0.41977(4) 0.69847(3) 0.01683(9) Uani 1 1 d .
Cu4 Cu 0.90118(4) 0.61314(4) 0.75946(3) 0.01902(10) Uani 1 1 d .
P46 P 0.50331(6) 0.27151(6) 0.72646(4) 0.01462(14) Uani 1 1 d .
P11 P 1.06967(7) 0.71407(6) 0.86042(4) 0.01764(15) Uani 1 1 d .
N28 N 0.9736(2) 0.7430(2) 0.69887(17) 0.0225(5) Uani 1 1 d .
N36 N 0.5324(2) 0.3889(2) 0.58768(15) 0.0181(5) Uani 1 1 d .
N35 N 0.4076(2) 0.3242(2) 0.57229(15) 0.0180(5) Uani 1 1 d .
C12 C 1.2144(3) 0.7194(3) 0.83322(18) 0.0214(6) Uani 1 1 d .
N24 N 1.0711(3) 0.8534(3) 0.74045(19) 0.0284(6) Uani 1 1 d .
C18 C 1.0688(3) 0.6890(3) 0.95991(18) 0.0215(6) Uani 1 1 d .
C47 C 0.4644(3) 0.1195(3) 0.65648(18) 0.0198(6) Uani 1 1 d .
C5 C 1.0995(3) 0.8709(3) 0.8899(2) 0.0222(6) Uani 1 1 d .
C53 C 0.5045(3) 0.2628(3) 0.83130(18) 0.0201(6) Uani 1 1 d .
C22 C 0.9466(4) 0.6100(3) 1.0545(2) 0.0327(8) Uani 1 1 d .
H22 H 0.870599 0.573450 1.067532 0.039 Uiso 1 1 calc R
C37 C 0.5594(3) 0.3879(3) 0.51187(18) 0.0196(6) Uani 1 1 d .
C33 C 0.6847(3) 0.4477(3) 0.50082(18) 0.0212(6) Uani 1 1 d .
C52 C 0.3643(3) 0.0529(3) 0.5904(2) 0.0251(7) Uani 1 1 d .
H52 H 0.309684 0.083451 0.582946 0.030 Uiso 1 1 calc R
C40 C 0.3632(3) 0.2868(2) 0.70595(18) 0.0172(5) Uani 1 1 d .
C23 C 0.9547(3) 0.6315(3) 0.97890(19) 0.0241(6) Uani 1 1 d .
H23 H 0.883839 0.607437 0.941068 0.029 Uiso 1 1 calc R
C29 C 0.8898(3) 0.6088(3) 0.5516(2) 0.0245(7) Uani 1 1 d .
C15 C 1.4307(4) 0.7186(4) 0.7875(2) 0.0344(8) Uani 1 1 d .
H15 H 1.502936 0.718654 0.772954 0.041 Uiso 1 1 calc R
C9 C 1.1514(4) 1.0655(3) 0.9959(3) 0.0430(10) Uani 1 1 d .
H9 H 1.172565 1.114620 1.052315 0.052 Uiso 1 1 calc R
C13 C 1.2297(3) 0.6156(3) 0.8138(2) 0.0282(7) Uani 1 1 d .
H13 H 1.167474 0.545697 0.815413 0.034 Uiso 1 1 calc R
C44 C 0.2318(3) 0.3301(3) 0.6240(2) 0.0250(6) Uani 1 1 d .
H44 H 0.216595 0.351227 0.578632 0.030 Uiso 1 1 calc R
C6 C 1.0912(3) 0.9193(3) 0.8288(2) 0.0278(7) Uani 1 1 d .
C45 C 0.3357(3) 0.3148(3) 0.63631(18) 0.0187(6) Uani 1 1 d .
C32 C 0.7195(3) 0.3975(3) 0.4270(2) 0.0269(7) Uani 1 1 d .
H32 H 0.663228 0.326212 0.385821 0.032 Uiso 1 1 calc R
C30 C 0.9231(3) 0.5590(3) 0.4772(2) 0.0292(7) Uani 1 1 d .
H30 H 1.002443 0.596433 0.469357 0.035 Uiso 1 1 calc R
C38 C 0.4530(3) 0.3234(3) 0.44849(19) 0.0240(6) Uani 1 1 d .
H38 H 0.448033 0.310414 0.391280 0.029 Uiso 1 1 calc R
C27 C 0.9804(3) 0.7186(3) 0.6169(2) 0.0285(7) Uani 1 1 d .
C50 C 0.4227(4) -0.1067(3) 0.5469(2) 0.0388(9) Uani 1 1 d .
H50 H 0.408551 -0.182356 0.510860 0.047 Uiso 1 1 calc R
C39 C 0.3582(3) 0.2836(3) 0.48842(19) 0.0233(6) Uani 1 1 d .
H39 H 0.275882 0.237687 0.463363 0.028 Uiso 1 1 calc R
C34 C 0.7693(3) 0.5532(3) 0.56241(18) 0.0208(6) Uani 1 1 d .
H34 H 0.746094 0.587262 0.611038 0.025 Uiso 1 1 calc R
C43 C 0.1501(3) 0.3145(3) 0.6778(2) 0.0310(7) Uani 1 1 d .
H43 H 0.079620 0.323311 0.668123 0.037 Uiso 1 1 calc R
C56 C 0.5030(4) 0.2670(4) 0.9961(2) 0.0410(9) Uani 1 1 d .
H56 H 0.500855 0.268077 1.050915 0.049 Uiso 1 1 calc R
C58 C 0.5533(3) 0.3718(3) 0.8992(2) 0.0313(7) Uani 1 1 d .
H58 H 0.586900 0.443585 0.889492 0.038 Uiso 1 1 calc R
C48 C 0.5459(4) 0.0724(3) 0.6661(2) 0.0344(8) Uani 1 1 d .
H48 H 0.615823 0.117201 0.708259 0.041 Uiso 1 1 calc R
C10 C 1.1288(3) 0.9460(3) 0.9742(2) 0.0313(8) Uani 1 1 d .
H10 H 1.133341 0.915772 1.016452 0.038 Uiso 1 1 calc R
C21 C 1.0516(4) 0.6432(3) 1.1097(2) 0.0347(8) Uani 1 1 d .
H21 H 1.046139 0.628329 1.159778 0.042 Uiso 1 1 calc R
C31 C 0.8386(3) 0.4544(4) 0.4154(2) 0.0311(8) Uani 1 1 d .
H31 H 0.861082 0.421875 0.365973 0.037 Uiso 1 1 calc R
C42 C 0.1748(3) 0.2855(3) 0.7465(2) 0.0298(7) Uani 1 1 d .
H42 H 0.120135 0.273552 0.782721 0.036 Uiso 1 1 calc R
C19 C 1.1747(3) 0.7214(3) 1.0162(2) 0.0292(7) Uani 1 1 d .
H19 H 1.251089 0.758012 1.003592 0.035 Uiso 1 1 calc R
C16 C 1.4144(4) 0.8215(4) 0.8053(3) 0.0396(9) Uani 1 1 d .
H16 H 1.475582 0.890688 0.801870 0.047 Uiso 1 1 calc R
C41 C 0.2813(3) 0.2745(3) 0.76086(19) 0.0228(6) Uani 1 1 d .
H41 H 0.298620 0.258485 0.808347 0.027 Uiso 1 1 calc R
C17 C 1.3075(3) 0.8217(3) 0.8280(2) 0.0329(8) Uani 1 1 d .
H17 H 1.297748 0.891280 0.839965 0.040 Uiso 1 1 calc R
C54 C 0.4575(3) 0.1566(3) 0.8474(2) 0.0270(7) Uani 1 1 d .
H54 H 0.425997 0.083473 0.803002 0.032 Uiso 1 1 calc R
C51 C 0.3443(4) -0.0593(3) 0.5350(2) 0.0348(8) Uani 1 1 d .
H51 H 0.278060 -0.102042 0.490031 0.042 Uiso 1 1 calc R
C57 C 0.5517(4) 0.3729(4) 0.9813(2) 0.0415(9) Uani 1 1 d .
H57 H 0.583538 0.445524 1.026285 0.050 Uiso 1 1 calc R
C49 C 0.5223(5) -0.0415(4) 0.6124(2) 0.0434(10) Uani 1 1 d .
H49 H 0.574517 -0.074039 0.620863 0.052 Uiso 1 1 calc R
C20 C 1.1654(4) 0.6985(4) 1.0908(2) 0.0358(8) Uani 1 1 d .
H20 H 1.235713 0.720485 1.128259 0.043 Uiso 1 1 calc R
C7 C 1.1119(3) 1.0386(3) 0.8509(3) 0.0416(10) Uani 1 1 d .
H7 H 1.105004 1.069303 0.809285 0.050 Uiso 1 1 calc R
C55 C 0.4574(3) 0.1593(4) 0.9299(2) 0.0375(9) Uani 1 1 d .
H55 H 0.426333 0.087992 0.940351 0.045 Uiso 1 1 calc R
C26 C 1.0822(4) 0.8117(4) 0.6064(3) 0.0465(11) Uani 1 1 d .
H26 H 1.107832 0.815386 0.556359 0.056 Uiso 1 1 calc R
C14 C 1.3382(3) 0.6159(3) 0.7917(2) 0.0316(8) Uani 1 1 d .
H14 H 1.348378 0.546492 0.779799 0.038 Uiso 1 1 calc R
C8 C 1.1425(4) 1.1105(3) 0.9347(3) 0.0497(12) Uani 1 1 d .
H8 H 1.157115 1.190108 0.949572 0.060 Uiso 1 1 calc R
C25 C 1.1351(4) 0.8950(4) 0.6848(3) 0.0449(10) Uani 1 1 d .
H25 H 1.203610 0.968188 0.698229 0.054 Uiso 1 1 calc R

loop_
_atom_site_aniso_label
_atom_site_aniso_U_11
_atom_site_aniso_U_22
_atom_site_aniso_U_33
_atom_site_aniso_U_23
_atom_site_aniso_U_13
_atom_site_aniso_U_12
I1 0.02137(10) 0.01898(9) 0.01347(9) 0.00593(7) 0.00763(7) 0.01297(7)
I2 0.02343(10) 0.01636(9) 0.02091(10) 0.00179(7) 0.00778(7) 0.01055(7)
Cu3 0.0213(2) 0.0168(2) 0.0147(2) 0.00581(16) 0.00787(16) 0.01012(17)
Cu4 0.0235(2) 0.0187(2) 0.0160(2) 0.00701(17) 0.00609(17) 0.00964(17)
P46 0.0206(3) 0.0145(3) 0.0114(3) 0.0049(2) 0.0067(3) 0.0097(3)
P11 0.0239(4) 0.0150(3) 0.0150(3) 0.0034(3) 0.0047(3) 0.0108(3)
N28 0.0225(13) 0.0260(13) 0.0277(14) 0.0179(11) 0.0098(11) 0.0124(11)
N36 0.0244(13) 0.0193(12) 0.0143(11) 0.0064(9) 0.0067(10) 0.0125(10)
N35 0.0219(12) 0.0200(12) 0.0136(11) 0.0060(9) 0.0048(10) 0.0107(10)
C12 0.0246(15) 0.0267(15) 0.0141(13) 0.0045(11) 0.0038(11) 0.0145(13)
N24 0.0254(14) 0.0284(14) 0.0357(16) 0.0217(12) 0.0085(12) 0.0083(11)
C18 0.0312(16) 0.0203(14) 0.0153(14) 0.0026(11) 0.0057(12) 0.0163(13)
C47 0.0300(16) 0.0172(14) 0.0162(14) 0.0075(11) 0.0115(12) 0.0124(12)
C5 0.0199(14) 0.0164(14) 0.0289(16) 0.0030(12) 0.0067(12) 0.0101(11)
C53 0.0218(14) 0.0262(15) 0.0154(14) 0.0087(12) 0.0059(11) 0.0123(12)
C22 0.049(2) 0.041(2) 0.0226(16) 0.0142(14) 0.0174(15) 0.0303(18)
C37 0.0320(16) 0.0213(14) 0.0134(13) 0.0071(11) 0.0091(12) 0.0183(13)
C33 0.0333(17) 0.0301(16) 0.0149(13) 0.0142(12) 0.0101(12) 0.0227(14)
C52 0.0282(16) 0.0202(15) 0.0242(15) 0.0046(12) 0.0150(13) 0.0095(13)
C40 0.0199(14) 0.0154(13) 0.0174(13) 0.0045(11) 0.0045(11) 0.0098(11)
C23 0.0321(17) 0.0311(16) 0.0172(14) 0.0091(12) 0.0084(13) 0.0210(14)
C29 0.0251(16) 0.0403(18) 0.0244(15) 0.0244(14) 0.0107(13) 0.0198(14)
C15 0.041(2) 0.062(2) 0.0199(16) 0.0182(16) 0.0139(15) 0.0379(19)
C9 0.038(2) 0.0191(17) 0.056(3) -0.0047(16) 0.0195(19) 0.0098(15)
C13 0.0403(19) 0.0251(16) 0.0188(15) 0.0010(12) 0.0032(13) 0.0195(15)
C44 0.0271(16) 0.0294(16) 0.0260(16) 0.0138(13) 0.0079(13) 0.0165(13)
C6 0.0217(15) 0.0215(16) 0.044(2) 0.0134(14) 0.0109(14) 0.0117(13)
C45 0.0252(15) 0.0180(13) 0.0160(13) 0.0063(11) 0.0077(11) 0.0119(12)
C32 0.0398(19) 0.0405(19) 0.0180(15) 0.0162(14) 0.0131(13) 0.0293(16)
C30 0.0275(17) 0.056(2) 0.0282(17) 0.0303(17) 0.0163(14) 0.0285(16)
C38 0.0307(17) 0.0328(17) 0.0135(13) 0.0081(12) 0.0058(12) 0.0187(14)
C27 0.0258(16) 0.0411(19) 0.0311(17) 0.0256(15) 0.0146(14) 0.0166(15)
C50 0.070(3) 0.0155(15) 0.0320(19) 0.0066(13) 0.0270(18) 0.0192(17)
C39 0.0283(16) 0.0257(15) 0.0142(14) 0.0040(12) -0.0004(12) 0.0131(13)
C34 0.0261(15) 0.0308(16) 0.0167(14) 0.0155(12) 0.0102(12) 0.0175(13)
C43 0.0296(17) 0.0385(19) 0.0378(19) 0.0175(16) 0.0114(15) 0.0240(15)
C56 0.042(2) 0.061(3) 0.0152(16) 0.0183(16) 0.0093(15) 0.0138(19)
C58 0.0401(19) 0.0288(17) 0.0185(16) 0.0058(13) 0.0071(14) 0.0111(15)
C48 0.057(2) 0.0299(18) 0.0256(17) 0.0068(14) 0.0089(16) 0.0300(18)
C10 0.0311(17) 0.0203(16) 0.0350(19) 0.0003(14) 0.0125(15) 0.0105(13)
C21 0.058(2) 0.045(2) 0.0148(15) 0.0106(14) 0.0094(15) 0.0356(19)
C31 0.047(2) 0.056(2) 0.0207(15) 0.0264(16) 0.0206(15) 0.0396(19)
C42 0.0351(18) 0.0373(18) 0.0317(18) 0.0178(15) 0.0228(15) 0.0243(15)
C19 0.0342(18) 0.0326(18) 0.0207(15) 0.0042(13) 0.0040(14) 0.0187(15)
C16 0.039(2) 0.051(2) 0.047(2) 0.0286(19) 0.0221(18) 0.0281(19)
C41 0.0313(17) 0.0246(15) 0.0205(14) 0.0113(12) 0.0137(13) 0.0166(13)
C17 0.0320(18) 0.0318(18) 0.046(2) 0.0203(16) 0.0156(16) 0.0194(15)
C54 0.0320(17) 0.0290(17) 0.0189(15) 0.0128(13) 0.0070(13) 0.0095(14)
C51 0.043(2) 0.0210(16) 0.0279(17) 0.0030(13) 0.0195(16) 0.0055(15)
C57 0.049(2) 0.049(2) 0.0150(16) 0.0049(15) 0.0063(15) 0.0153(19)
C49 0.080(3) 0.035(2) 0.036(2) 0.0138(17) 0.019(2) 0.044(2)
C20 0.044(2) 0.046(2) 0.0204(16) 0.0055(15) -0.0007(15) 0.0274(18)
C7 0.0312(19) 0.0230(17) 0.078(3) 0.0254(19) 0.0184(19) 0.0126(15)
C55 0.039(2) 0.045(2) 0.0272(18) 0.0246(16) 0.0059(15) 0.0085(17)
C26 0.0311(19) 0.068(3) 0.042(2) 0.041(2) 0.0119(17) 0.0077(19)
C14 0.044(2) 0.042(2) 0.0177(15) 0.0006(14) 0.0044(14) 0.0346(17)
C8 0.040(2) 0.0181(17) 0.093(4) 0.016(2) 0.029(2) 0.0154(16)
C25 0.0320(19) 0.051(2) 0.050(2) 0.038(2) 0.0091(18) 0.0014(17)

loop_
_atom_type_symbol
_atom_type_description
_atom_type_scat_dispersion_real
_atom_type_scat_dispersion_imag
_atom_type_scat_source
C C 0.0181 0.0091 'International Tables Vol C Tables 4.2.6.8 and 6.1.1.4'
H H 0.0000 0.0000 'International Tables Vol C Tables 4.2.6.8 and 6.1.1.4'
Cu Cu -1.9646 0.5888 'International Tables Vol C Tables 4.2.6.8 and 6.1.1.4'
I I -0.3257 6.8362 'International Tables Vol C Tables 4.2.6.8 and 6.1.1.4'
N N 0.0311 0.0180 'International Tables Vol C Tables 4.2.6.8 and 6.1.1.4'
P P 0.2955 0.4335 'International Tables Vol C Tables 4.2.6.8 and 6.1.1.4'

loop_
_geom_angle_atom_site_label_1
_geom_angle_atom_site_label_2
_geom_angle_atom_site_label_3
_geom_angle
Cu3 I1 Cu4 68.465(15)
Cu3 I2 Cu4 68.057(15)
I1 Cu3 Cu4 55.830(13)
I2 Cu3 I1 111.739(17)
I2 Cu3 Cu4 56.534(13)
P46 Cu3 I1 113.55(2)
P46 Cu3 I2 114.91(2)
P46 Cu3 Cu4 144.26(3)
N36 Cu3 I1 114.77(7)
N36 Cu3 I2 108.04(7)
N36 Cu3 Cu4 123.27(7)
N36 Cu3 P46 92.44(7)
I1 Cu4 I2 110.505(17)
I1 Cu4 Cu3 55.705(13)
I2 Cu4 Cu3 55.410(13)
P11 Cu4 I1 117.07(3)
P11 Cu4 I2 115.38(3)
P11 Cu4 Cu3 147.93(3)
N28 Cu4 I1 118.21(8)
N28 Cu4 I2 103.10(7)
N28 Cu4 Cu3 120.83(7)
N28 Cu4 P11 90.66(8)
C47 P46 Cu3 116.46(10)
C47 P46 C40 103.27(14)
C53 P46 Cu3 122.75(11)
C53 P46 C47 104.50(14)
C53 P46 C40 102.54(14)
C40 P46 Cu3 104.80(10)
C12 P11 Cu4 119.01(10)
C18 P11 Cu4 120.39(11)
C18 P11 C12 104.11(14)
C18 P11 C5 104.09(14)
C5 P11 Cu4 104.72(11)
C5 P11 C12 102.03(14)
N24 N28 Cu4 121.4(2)
C27 N28 Cu4 126.0(2)
C27 N28 N24 105.1(3)
N35 N36 Cu3 122.75(18)
C37 N36 Cu3 128.7(2)
C37 N36 N35 104.9(2)
N36 N35 C45 124.7(2)
C39 N35 N36 111.3(2)
C39 N35 C45 123.4(3)
C13 C12 P11 118.6(3)
C13 C12 C17 118.7(3)
C17 C12 P11 122.6(2)
N28 N24 C6 123.6(3)
C25 N24 N28 110.4(3)
C25 N24 C6 125.7(3)
C23 C18 P11 116.9(2)
C23 C18 C19 119.3(3)
C19 C18 P11 123.7(3)
C52 C47 P46 123.5(2)
C52 C47 C48 118.6(3)
C48 C47 P46 117.7(3)
C6 C5 P11 121.0(2)
C6 C5 C10 117.4(3)
C10 C5 P11 121.6(3)
C58 C53 P46 116.5(2)
C54 C53 P46 124.5(2)
C54 C53 C58 118.9(3)
C21 C22 C23 119.9(4)
N36 C37 C33 122.2(3)
N36 C37 C38 111.0(3)
C38 C37 C33 126.8(3)
C32 C33 C37 119.5(3)
C34 C33 C37 120.8(3)
C34 C33 C32 119.7(3)
C47 C52 C51 120.9(3)
C45 C40 P46 121.8(2)
C41 C40 P46 120.9(2)
C41 C40 C45 117.3(3)
C22 C23 C18 120.3(3)
C30 C29 C27 119.7(3)
C30 C29 C34 119.6(3)
C34 C29 C27 120.7(3)
C14 C15 C16 119.2(3)
C8 C9 C10 120.2(4)
C12 C13 C14 120.2(3)
C45 C44 C43 121.2(3)
C5 C6 N24 122.2(3)
C5 C6 C7 121.2(4)
C7 C6 N24 116.4(3)
C40 C45 N35 123.7(3)
C44 C45 N35 115.6(3)
C44 C45 C40 120.7(3)
C31 C32 C33 120.0(3)
C31 C30 C29 120.3(3)
C39 C38 C37 105.9(3)
N28 C27 C29 121.6(3)
N28 C27 C26 110.6(3)
C26 C27 C29 127.8(3)
C49 C50 C51 119.5(3)
N35 C39 C38 106.9(3)
C33 C34 C29 120.2(3)
C44 C43 C42 119.1(3)
C55 C56 C57 120.2(3)
C57 C58 C53 120.2(4)
C49 C48 C47 119.8(4)
C9 C10 C5 121.1(4)
C22 C21 C20 120.3(3)
C30 C31 C32 120.2(3)
C41 C42 C43 119.8(3)
C20 C19 C18 119.8(3)
C17 C16 C15 120.3(4)
C42 C41 C40 121.9(3)
C16 C17 C12 121.0(3)
C53 C54 C55 120.2(3)
C50 C51 C52 120.0(4)
C56 C57 C58 120.2(4)
C50 C49 C48 121.0(4)
C21 C20 C19 120.4(3)
C8 C7 C6 119.7(4)
C56 C55 C54 120.4(3)
C25 C26 C27 105.5(3)
C15 C14 C13 120.5(3)
C9 C8 C7 120.4(3)
C26 C25 N24 108.5(3)

loop_
_geom_bond_atom_site_label_1
_geom_bond_atom_site_label_2
_geom_bond_distance
I1 Cu3 2.6276(5)
I1 Cu4 2.6315(5)
I2 Cu3 2.6258(5)
I2 Cu4 2.6608(5)
Cu3 Cu4 2.9585(7)
Cu3 P46 2.2287(8)
Cu3 N36 2.130(2)
Cu4 P11 2.2357(9)
Cu4 N28 2.159(3)
P46 C47 1.825(3)
P46 C53 1.821(3)
P46 C40 1.836(3)
P11 C12 1.832(3)
P11 C18 1.819(3)
P11 C5 1.828(3)
N28 N24 1.377(4)
N28 C27 1.348(4)
N36 N35 1.374(4)
N36 C37 1.344(4)
N35 C45 1.436(4)
N35 C39 1.370(4)
C12 C13 1.390(4)
C12 C17 1.391(5)
N24 C6 1.436(5)
N24 C25 1.357(5)
C18 C23 1.398(5)
C18 C19 1.401(5)
C47 C52 1.386(5)
C47 C48 1.398(5)
C5 C6 1.392(5)
C5 C10 1.398(5)
C53 C58 1.399(4)
C53 C54 1.391(4)
C22 C23 1.397(4)
C22 C21 1.379(5)
C37 C33 1.461(5)
C37 C38 1.409(4)
C33 C32 1.403(4)
C33 C34 1.386(4)
C52 C51 1.396(4)
C40 C45 1.407(4)
C40 C41 1.398(4)
C29 C30 1.399(5)
C29 C27 1.460(5)
C29 C34 1.404(4)
C15 C16 1.388(5)
C15 C14 1.385(6)
C9 C10 1.395(5)
C9 C8 1.364(7)
C13 C14 1.397(5)
C44 C45 1.382(4)
C44 C43 1.385(5)
C6 C7 1.398(5)
C32 C31 1.396(5)
C30 C31 1.382(5)
C38 C39 1.370(5)
C27 C26 1.408(5)
C50 C51 1.377(6)
C50 C49 1.376(6)
C43 C42 1.390(5)
C56 C57 1.376(6)
C56 C55 1.376(6)
C58 C57 1.394(5)
C48 C49 1.390(5)
C21 C20 1.389(6)
C42 C41 1.389(5)
C19 C20 1.389(5)
C16 C17 1.384(5)
C54 C55 1.393(4)
C7 C8 1.379(7)
C26 C25 1.356(6)

loop_
_platon_squeeze_void_nr
_platon_squeeze_void_average_x
_platon_squeeze_void_average_y
_platon_squeeze_void_average_z
_platon_squeeze_void_volume
_platon_squeeze_void_count_electrons
_platon_squeeze_void_content
1 0.000 0.000 0.500 321 86 Et2O
